data_7247104
loop_
_publ_author_name
'Pan, Jia-Qi'
'Chen, Yun-Rui'
'Jia, Meng-Ze'
'Yao, Xin-Rong'
'Miao, Xiao-Li'
'Zhang, Jie'

_publ_section_title
;
 The cooperation of charge transfer and electron transfer for manipulating
 photothermal behaviour of donor--acceptor co-crystals
;
_journal_issue 35
_journal_name_full CrystEngComm
_journal_page_first 4968
_journal_page_last 4975
_journal_paper_doi 10.1039/D3CE00581J
_journal_volume 25
_journal_year 2023
_chemical_formula_moiety 'C20 H18 N2 O2, 4(H2 O), 2(C8 H5 O5), C4 H3 O2.5'
_chemical_formula_sum 'C40 H39 N2 O18.5'
_chemical_formula_weight 843.73
_chemical_name_systematic CTC-1OH
_space_group_crystal_system triclinic
_space_group_IT_number 2
_space_group_name_Hall '-P 1'
_space_group_name_H-M_alt 'P -1'
_atom_sites_solution_hydrogens mixed
_atom_sites_solution_primary dual
_audit_creation_date 2023-07-19
_audit_creation_method
;
Olex2 1.5
(compiled 2023.03.06 svn.rbb2c1857 for OlexSys, GUI svn.r6748)
;
_audit_update_record
;
2023-07-19 deposited with the CCDC.	2023-07-25 downloaded from the CCDC.
;
_cell_angle_alpha 87.121(6)
_cell_angle_beta 85.505(6)
_cell_angle_gamma 80.356(7)
_cell_formula_units_Z 2
_cell_length_a 8.2694(6)
_cell_length_b 8.7155(7)
_cell_length_c 26.765(2)
_cell_measurement_reflns_used 3811
_cell_measurement_temperature 298
_cell_measurement_theta_max 28.0720
_cell_measurement_theta_min 4.0470
_cell_volume 1894.5(3)
_computing_molecular_graphics 'Olex2 1.5 (Dolomanov et al., 2009)'
_computing_publication_material 'Olex2 1.5 (Dolomanov et al., 2009)'
_computing_structure_refinement 'SHELXL 2018/3 (Sheldrick, 2015)'
_computing_structure_solution 'SHELXT 2014/5 (Sheldrick, 2014)'
_diffrn_ambient_temperature 298
_diffrn_measured_fraction_theta_full 0.996
_diffrn_measured_fraction_theta_max 0.860
_diffrn_measurement_device_type 'multiwire proportional'
_diffrn_measurement_method 'phi and omega scans'
_diffrn_radiation_monochromator graphite
_diffrn_radiation_type MoK\a
_diffrn_radiation_wavelength 0.71073
_diffrn_reflns_av_R_equivalents 0.0319
_diffrn_reflns_av_unetI/netI 0.0422
_diffrn_reflns_Laue_measured_fraction_full 0.996
_diffrn_reflns_Laue_measured_fraction_max 0.860
_diffrn_reflns_limit_h_max 11
_diffrn_reflns_limit_h_min -10
_diffrn_reflns_limit_k_max 12
_diffrn_reflns_limit_k_min -11
_diffrn_reflns_limit_l_max 33
_diffrn_reflns_limit_l_min -33
_diffrn_reflns_number 22553
_diffrn_reflns_point_group_measured_fraction_full 0.996
_diffrn_reflns_point_group_measured_fraction_max 0.860
_diffrn_reflns_theta_full 25.242
_diffrn_reflns_theta_max 29.484
_diffrn_reflns_theta_min 3.361
_exptl_absorpt_coefficient_mu 0.119
_exptl_absorpt_correction_T_max 1.00000
_exptl_absorpt_correction_T_min 0.88889
_exptl_absorpt_correction_type multi-scan
_exptl_crystal_colour 'clear light yellow'
_exptl_crystal_colour_lustre clear
_exptl_crystal_colour_modifier light
_exptl_crystal_colour_primary yellow
_exptl_crystal_density_diffrn 1.479
_exptl_crystal_description rhombohedral
_exptl_crystal_F_000 882
_refine_diff_density_max 0.411
_refine_diff_density_min -0.230
_refine_diff_density_rms 0.044
_refine_ls_extinction_method none
_refine_ls_goodness_of_fit_ref 1.037
_refine_ls_hydrogen_treatment mixed
_refine_ls_matrix_type full
_refine_ls_number_parameters 572
_refine_ls_number_reflns 9057
_refine_ls_number_restraints 32
_refine_ls_restrained_S_all 1.042
_refine_ls_R_factor_all 0.0952
_refine_ls_R_factor_gt 0.0551
_refine_ls_shift/su_max 0.001
_refine_ls_shift/su_mean 0.000
_refine_ls_structure_factor_coef Fsqd
_refine_ls_weighting_details 'w=1/[\s^2^(Fo^2^)+(0.0705P)^2^+0.3770P] where P=(Fo^2^+2Fc^2^)/3'
_refine_ls_weighting_scheme calc
_refine_ls_wR_factor_gt 0.1372
_refine_ls_wR_factor_ref 0.1637
_reflns_Friedel_coverage 0.000
_reflns_number_gt 5579
_reflns_number_total 9057
_reflns_threshold_expression 'I > 2\s(I)'
_cod_data_source_file d3ce00581j2.cif
_cod_data_source_block CTC-1OH
_cod_depositor_comments 'Adding full bibliography for 7247104--7247105.cif.'
_cod_original_cell_volume 1894.6(3)
_cod_original_formula_sum 'C40 H39 N2 O18.50'
_cod_database_code 7247104
_shelx_shelxl_version_number 2018/3
_shelx_space_group_comment
;
The symmetry employed for this shelxl refinement is uniquely defined
by the following loop, which should always be used as a source of
symmetry information in preference to the above space-group names.
They are only intended as comments.
;
_olex2_refinement_description
;
1. Fixed Uiso
 At 1.2 times of:
  All C(H) groups, All C(H,H) groups
 At 1.5 times of:
  All O(H) groups, All O(H,H) groups
2. Restrained distances
 O13-H13
 0.82 with sigma of 0.01
3. Restrained planarity
 H15A, O15, C39, C38
 with sigma of 0.1
 O11, O12, C33, C34, C35, C36
 with sigma of 0.1
 O9, C29, C30, C32, C34
 with sigma of 0.1
 O3, O4, C21, C22, C23, C24
 with sigma of 0.1
 O13, O14, C37, C38, C39, C40
 with sigma of 0.1
 O13, C37, C38, C40
 with sigma of 0.1
4. Uiso/Uaniso restraints and constraints
Uanis(C39) \\sim Ueq, Uanis(C38) \\sim Ueq, Uanis(C37) \\sim Ueq: with sigma of
0.01 and sigma for terminal atoms of 0.02
5. Others
 Fixed Sof: O15(0.5)
6.a Riding coordinates:
 O3W(H3WA,H3WB)
6.b Free rotating group:
 O1W(H1WA,H1WB), O2W(H2WA,H2WB), O4W(H4WA,H4WB)
6.c Secondary CH2 refined with riding coordinates:
 C13(H13A,H13B)
6.d Aromatic/amide H refined with riding coordinates:
 C1(H1B), C2(H2), C3(H3), C4(H4), C6(H6), C7(H7), C9(H9), C10(H10), C11(H11),
 C12(H12), C15(H15), C16(H16), C17(H17), C18(H18), C23(H23), C24(H24), C26(H26),
  C31(H31), C33(H33), C34(H34), C40(H40)
6.e Tetrahedral OH refined with riding coordinates:
 O15(H15A)
6.f Idealised tetrahedral OH refined as rotating group:
 O1(H1), O3(H3A), O5(H5), O10(H10A), O11(H11A)
;
_olex2_submission_special_instructions 'No special instructions were received'

loop_
_space_group_symop_operation_xyz
'x, y, z'
'-x, -y, -z'

loop_
_atom_site_label
_atom_site_type_symbol
_atom_site_fract_x
_atom_site_fract_y
_atom_site_fract_z
_atom_site_U_iso_or_equiv
_atom_site_adp_type
_atom_site_occupancy
_atom_site_site_symmetry_order
_atom_site_calc_flag
_atom_site_refinement_flags_posn
_atom_site_refinement_flags_adp
_atom_site_refinement_flags_occupancy
_atom_site_disorder_assembly
_atom_site_disorder_group
C1 C 1.1622(3) 0.8111(3) 0.53821(8) 0.0618(6) Uani 1 1 d . . . . .
H1B H 1.088263 0.847866 0.514189 0.074 Uiso 1 1 calc R U . . .
C2 C 1.3542(3) 0.6148(3) 0.56849(8) 0.0553(5) Uani 1 1 d . . . . .
H2 H 1.416247 0.516024 0.565129 0.066 Uiso 1 1 calc R U . . .
C3 C 1.1772(3) 0.9032(3) 0.57686(8) 0.0610(6) Uani 1 1 d . . . . .
H3 H 1.116142 1.002919 0.578443 0.073 Uiso 1 1 calc R U . . .
C4 C 1.3714(3) 0.7004(2) 0.60868(8) 0.0523(5) Uani 1 1 d . . . . .
H4 H 1.443079 0.658418 0.632787 0.063 Uiso 1 1 calc R U . . .
C5 C 1.2833(2) 0.8482(2) 0.61365(7) 0.0434(4) Uani 1 1 d . . . . .
C6 C 1.2972(2) 0.9467(2) 0.65538(7) 0.0475(5) Uani 1 1 d . . . . .
H6 H 1.240602 1.048302 0.653746 0.057 Uiso 1 1 calc R U . . .
C7 C 1.3818(2) 0.9057(2) 0.69502(7) 0.0466(5) Uani 1 1 d . . . . .
H7 H 1.438956 0.804399 0.696843 0.056 Uiso 1 1 calc R U . . .
C8 C 1.3937(2) 1.0057(2) 0.73630(7) 0.0407(4) Uani 1 1 d . . . . .
C9 C 1.2946(2) 1.1490(2) 0.74263(7) 0.0483(5) Uani 1 1 d . . . . .
H9 H 1.216423 1.185020 0.719778 0.058 Uiso 1 1 calc R U . . .
C10 C 1.5078(3) 0.9592(3) 0.77168(7) 0.0524(5) Uani 1 1 d . . . . .
H10 H 1.576419 0.863337 0.769184 0.063 Uiso 1 1 calc R U . . .
C11 C 1.3099(2) 1.2383(2) 0.78188(8) 0.0492(5) Uani 1 1 d . . . . .
H11 H 1.241288 1.333660 0.785687 0.059 Uiso 1 1 calc R U . . .
C12 C 1.5203(3) 1.0523(3) 0.80998(8) 0.0527(5) Uani 1 1 d . . . . .
H12 H 1.598266 1.019571 0.833151 0.063 Uiso 1 1 calc R U . . .
C13 C 1.4417(3) 1.2917(3) 0.85623(8) 0.0573(5) Uani 1 1 d . . . . .
H13A H 1.377851 1.393894 0.850063 0.069 Uiso 1 1 calc R U . . .
H13B H 1.556289 1.303922 0.855728 0.069 Uiso 1 1 calc R U . . .
C14 C 1.3891(2) 1.2318(2) 0.90759(7) 0.0441(4) Uani 1 1 d . . . . .
C15 C 1.2785(3) 1.1307(3) 0.91665(8) 0.0534(5) Uani 1 1 d . . . . .
H15 H 1.234923 1.092037 0.889827 0.064 Uiso 1 1 calc R U . . .
C16 C 1.4502(3) 1.2897(3) 0.94775(8) 0.0576(6) Uani 1 1 d . . . . .
H16 H 1.523686 1.359704 0.942169 0.069 Uiso 1 1 calc R U . . .
C17 C 1.2311(3) 1.0858(3) 0.96505(7) 0.0508(5) Uani 1 1 d . . . . .
H17 H 1.156569 1.016784 0.970631 0.061 Uiso 1 1 calc R U . . .
C18 C 1.4039(3) 1.2454(3) 0.99597(8) 0.0573(6) Uani 1 1 d . . . . .
H18 H 1.447347 1.284823 1.022695 0.069 Uiso 1 1 calc R U . . .
C19 C 1.2941(2) 1.1434(2) 1.00517(7) 0.0419(4) Uani 1 1 d . . . . .
C20 C 1.2472(2) 1.0986(2) 1.05779(7) 0.0473(5) Uani 1 1 d . . . . .
C21 C 1.6347(2) 1.1178(2) 0.58990(7) 0.0477(5) Uani 1 1 d . . . . .
C22 C 1.6726(2) 1.1851(2) 0.63658(7) 0.0394(4) Uani 1 1 d . . . . .
C23 C 1.5668(2) 1.3107(2) 0.65511(7) 0.0447(4) Uani 1 1 d . . . . .
H23 H 1.472548 1.350402 0.638844 0.054 Uiso 1 1 calc R U . . .
C24 C 1.8107(2) 1.1220(2) 0.66129(7) 0.0468(5) Uani 1 1 d . . . . .
H24 H 1.881432 1.035618 0.648991 0.056 Uiso 1 1 calc R U . . .
C25 C 1.6000(2) 1.3790(2) 0.69817(7) 0.0414(4) Uani 1 1 d . . . . .
C26 C 1.8420(2) 1.1888(2) 0.70430(7) 0.0451(5) Uani 1 1 d . . . . .
H26 H 1.934156 1.145769 0.721137 0.054 Uiso 1 1 calc R U . . .
C27 C 1.7401(2) 1.3179(2) 0.72300(6) 0.0373(4) Uani 1 1 d . . . . .
C28 C 1.7799(2) 1.3927(2) 0.76857(7) 0.0446(5) Uani 1 1 d . . . . .
C29 C 0.8902(3) 0.4418(2) 0.56504(7) 0.0470(5) Uani 1 1 d . . . . .
C30 C 0.9241(2) 0.5155(2) 0.61165(7) 0.0390(4) Uani 1 1 d . . . . .
C31 C 0.8204(2) 0.6440(2) 0.63038(7) 0.0472(5) Uani 1 1 d . . . . .
H31 H 0.728996 0.687281 0.613239 0.057 Uiso 1 1 calc R U . . .
C32 C 1.0598(2) 0.4527(2) 0.63793(7) 0.0434(4) Uani 1 1 d . . . . .
C33 C 0.8494(2) 0.7094(2) 0.67388(7) 0.0469(5) Uani 1 1 d . . . . .
H33 H 0.778342 0.796023 0.685868 0.056 Uiso 1 1 calc R U . . .
C34 C 1.0900(2) 0.5192(2) 0.68146(7) 0.0450(4) Uani 1 1 d . . . . .
H34 H 1.182377 0.477866 0.698423 0.054 Uiso 1 1 calc R U . . .
C35 C 0.9846(2) 0.6456(2) 0.69964(7) 0.0405(4) Uani 1 1 d . . . . .
C36 C 1.0153(2) 0.7179(2) 0.74655(7) 0.0459(5) Uani 1 1 d . . . . .
C37 C 0.9168(3) 1.4044(3) 0.90529(8) 0.0565(5) Uani 1 1 d . U . . .
C38 C 0.9616(2) 1.4556(2) 0.95418(7) 0.0472(5) Uani 1 1 d . U . . .
C39 C 0.8962(3) 1.3920(3) 0.99832(8) 0.0548(5) Uani 1 1 d . U . . .
C40 C 1.0651(3) 1.5623(3) 0.95630(8) 0.0554(5) Uani 1 1 d . . . . .
H40 H 1.109583 1.604108 0.926733 0.067 Uiso 1 1 calc R U . . .
O1 O 1.1290(2) 1.0161(2) 1.06310(6) 0.0727(5) Uani 1 1 d . . . . .
H1 H 1.113559 0.990753 1.092785 0.109 Uiso 1 1 calc R U . . .
O2 O 1.3108(2) 1.1341(2) 1.09345(6) 0.0725(5) Uani 1 1 d . . . . .
O3 O 1.7354(2) 0.9928(2) 0.57707(7) 0.0773(5) Uani 1 1 d . . . . .
H3A H 1.698088 0.951528 0.554672 0.116 Uiso 1 1 calc R U . . .
O4 O 1.5225(2) 1.1759(2) 0.56570(7) 0.0846(6) Uani 1 1 d . . . . .
O5 O 1.49343(19) 1.50247(18) 0.71523(6) 0.0647(4) Uani 1 1 d . . . . .
H5 H 1.526953 1.533317 0.740325 0.097 Uiso 1 1 calc R U . . .
O6 O 1.91013(19) 1.33658(19) 0.78840(5) 0.0604(4) Uani 1 1 d . . . . .
O7 O 1.6800(2) 1.50852(18) 0.78408(5) 0.0612(4) Uani 1 1 d . . . . .
O8 O 0.9838(2) 0.32091(19) 0.55183(6) 0.0673(4) Uani 1 1 d . . . . .
O9 O 0.76892(19) 0.50386(18) 0.54126(5) 0.0592(4) Uani 1 1 d . . . . .
O10 O 1.16623(19) 0.32795(19) 0.62188(7) 0.0691(5) Uani 1 1 d . . . . .
H10A H 1.135405 0.297893 0.596238 0.104 Uiso 1 1 calc R U . . .
O11 O 1.1418(2) 0.6424(2) 0.76875(6) 0.0701(5) Uani 1 1 d . . . . .
H11A H 1.156129 0.689108 0.793449 0.105 Uiso 1 1 calc R U . . .
O12 O 0.9311(2) 0.83401(19) 0.76240(6) 0.0714(5) Uani 1 1 d . . . . .
O13 O 0.9912(2) 1.4626(2) 0.86618(6) 0.0734(5) Uani 1 1 d D . . . .
H13 H 0.948(4) 1.426(4) 0.8433(10) 0.130(14) Uiso 1 1 d D . . . .
O14 O 0.8216(2) 1.3143(2) 0.90300(6) 0.0797(5) Uani 1 1 d . . . . .
O15 O 0.8049(5) 1.2934(4) 1.00201(12) 0.0786(10) Uani 0.5 1 d . . P . .
H15A H 0.787478 1.269395 0.973926 0.118 Uiso 1 1 calc R U . . .
O1W O 1.0372(3) 0.9654(2) 1.16081(6) 0.0749(5) Uani 1 1 d G . . . .
H1WA H 1.054344 1.025922 1.182928 0.112 Uiso 1 1 d G U . . .
H1WB H 1.066716 0.874412 1.173309 0.112 Uiso 1 1 d G U . . .
O2W O 1.5300(2) 1.6482(2) 0.87030(7) 0.0770(5) Uani 1 1 d G . . . .
H2WA H 1.593766 1.614054 0.845484 0.116 Uiso 1 1 d G U . . .
H2WB H 1.578850 1.714354 0.882654 0.116 Uiso 1 1 d G U . . .
O3W O 1.2277(2) 0.7657(2) 0.84628(7) 0.0907(6) Uani 1 1 d . . . . .
H3WA H 1.217984 0.864226 0.842236 0.136 Uiso 1 1 d R U . . .
H3WB H 1.319174 0.738956 0.859356 0.136 Uiso 1 1 d R U . . .
O4W O 1.3261(3) 1.1774(2) 0.48996(8) 0.0908(7) Uani 1 1 d G . . . .
H4WA H 1.394451 1.171807 0.512320 0.136 Uiso 1 1 d G U . . .
H4WB H 1.286983 1.272396 0.483682 0.136 Uiso 1 1 d G U . . .
N1 N 1.2504(2) 0.6712(2) 0.53439(6) 0.0491(4) Uani 1 1 d . . . . .
H1A H 1.242(3) 0.598(3) 0.5053(11) 0.086(8) Uiso 1 1 d . . . . .
N2 N 1.4225(2) 1.19025(19) 0.81491(6) 0.0446(4) Uani 1 1 d . . . . .

loop_
_atom_site_aniso_label
_atom_site_aniso_U_11
_atom_site_aniso_U_22
_atom_site_aniso_U_33
_atom_site_aniso_U_23
_atom_site_aniso_U_13
_atom_site_aniso_U_12
C1 0.0744(15) 0.0683(15) 0.0396(12) -0.0126(10) -0.0212(10) 0.0088(12)
C2 0.0690(13) 0.0492(12) 0.0466(12) -0.0126(9) -0.0131(10) 0.0008(10)
C3 0.0756(15) 0.0588(14) 0.0441(12) -0.0145(10) -0.0191(10) 0.0123(11)
C4 0.0610(12) 0.0538(12) 0.0425(12) -0.0079(9) -0.0182(9) -0.0014(10)
C5 0.0497(11) 0.0484(11) 0.0332(10) -0.0060(8) -0.0056(8) -0.0086(8)
C6 0.0573(12) 0.0442(11) 0.0394(11) -0.0096(8) -0.0075(9) 0.0003(9)
C7 0.0566(11) 0.0450(11) 0.0372(11) -0.0086(8) -0.0076(8) -0.0017(9)
C8 0.0439(10) 0.0465(11) 0.0319(10) -0.0049(8) -0.0027(7) -0.0068(8)
C9 0.0501(11) 0.0522(12) 0.0429(11) -0.0099(9) -0.0130(9) -0.0026(9)
C10 0.0591(12) 0.0560(13) 0.0385(11) -0.0065(9) -0.0114(9) 0.0059(10)
C11 0.0532(11) 0.0494(12) 0.0438(12) -0.0110(9) -0.0038(9) -0.0021(9)
C12 0.0550(12) 0.0668(14) 0.0359(11) -0.0045(9) -0.0132(9) -0.0036(10)
C13 0.0785(14) 0.0621(14) 0.0387(12) -0.0141(10) -0.0017(10) -0.0306(11)
C14 0.0488(10) 0.0522(12) 0.0337(10) -0.0121(8) -0.0043(8) -0.0110(9)
C15 0.0679(13) 0.0639(13) 0.0360(11) -0.0153(9) -0.0095(9) -0.0263(11)
C16 0.0639(13) 0.0779(15) 0.0410(12) -0.0124(10) -0.0071(9) -0.0361(11)
C17 0.0597(12) 0.0616(13) 0.0382(11) -0.0104(9) -0.0059(9) -0.0267(10)
C18 0.0629(13) 0.0805(16) 0.0372(12) -0.0177(10) -0.0103(9) -0.0288(12)
C19 0.0416(10) 0.0508(11) 0.0342(10) -0.0097(8) -0.0080(7) -0.0055(8)
C20 0.0514(11) 0.0553(12) 0.0368(11) -0.0088(9) -0.0095(8) -0.0085(9)
C21 0.0577(12) 0.0492(12) 0.0378(11) -0.0081(9) -0.0144(9) -0.0063(9)
C22 0.0497(10) 0.0403(10) 0.0305(9) -0.0046(7) -0.0089(7) -0.0104(8)
C23 0.0478(10) 0.0457(11) 0.0414(11) -0.0056(8) -0.0171(8) -0.0019(8)
C24 0.0504(11) 0.0495(11) 0.0396(11) -0.0123(8) -0.0117(8) 0.0018(9)
C25 0.0485(10) 0.0387(10) 0.0368(10) -0.0053(8) -0.0050(8) -0.0043(8)
C26 0.0466(10) 0.0529(12) 0.0362(10) -0.0065(8) -0.0137(8) -0.0030(8)
C27 0.0458(10) 0.0422(10) 0.0258(9) -0.0025(7) -0.0044(7) -0.0119(8)
C28 0.0610(12) 0.0509(12) 0.0250(9) -0.0025(8) -0.0030(8) -0.0181(10)
C29 0.0580(12) 0.0498(12) 0.0347(11) -0.0065(8) -0.0043(9) -0.0111(9)
C30 0.0467(10) 0.0417(10) 0.0298(9) -0.0036(7) -0.0041(7) -0.0097(8)
C31 0.0503(11) 0.0508(11) 0.0394(11) -0.0053(9) -0.0135(8) 0.0009(9)
C32 0.0465(10) 0.0413(10) 0.0414(11) -0.0099(8) -0.0047(8) -0.0015(8)
C33 0.0531(11) 0.0469(11) 0.0388(11) -0.0103(8) -0.0069(8) 0.0019(9)
C34 0.0448(10) 0.0478(11) 0.0425(11) -0.0059(8) -0.0134(8) -0.0022(8)
C35 0.0495(10) 0.0405(10) 0.0324(10) -0.0032(7) -0.0037(8) -0.0088(8)
C36 0.0546(11) 0.0480(11) 0.0363(11) -0.0069(8) -0.0091(8) -0.0075(9)
C37 0.0618(13) 0.0598(14) 0.0465(13) -0.0065(10) -0.0064(10) -0.0037(11)
C38 0.0544(11) 0.0507(11) 0.0344(11) -0.0102(8) -0.0089(8) 0.0022(9)
C39 0.0605(13) 0.0587(13) 0.0487(13) -0.0091(10) -0.0060(10) -0.0164(10)
C40 0.0668(13) 0.0613(14) 0.0356(11) -0.0024(9) 0.0033(9) -0.0059(11)
O1 0.0881(11) 0.1038(14) 0.0388(9) 0.0013(9) -0.0097(8) -0.0514(10)
O2 0.0919(12) 0.1016(13) 0.0359(9) -0.0049(8) -0.0190(8) -0.0431(10)
O3 0.1018(13) 0.0653(11) 0.0648(11) -0.0320(8) -0.0418(9) 0.0121(9)
O4 0.0905(12) 0.0974(14) 0.0637(11) -0.0316(10) -0.0461(10) 0.0183(10)
O5 0.0697(10) 0.0599(10) 0.0606(10) -0.0250(8) -0.0180(8) 0.0138(8)
O6 0.0731(10) 0.0751(10) 0.0364(8) -0.0118(7) -0.0212(7) -0.0111(8)
O7 0.0813(10) 0.0628(10) 0.0397(8) -0.0193(7) -0.0076(7) -0.0058(8)
O8 0.0830(11) 0.0663(10) 0.0513(10) -0.0251(8) -0.0157(8) 0.0038(8)
O9 0.0753(10) 0.0618(9) 0.0420(8) -0.0124(7) -0.0213(7) -0.0042(8)
O10 0.0663(10) 0.0657(10) 0.0720(12) -0.0317(8) -0.0227(8) 0.0157(8)
O11 0.0760(10) 0.0758(11) 0.0578(10) -0.0254(8) -0.0312(8) 0.0085(9)
O12 0.0909(12) 0.0641(10) 0.0568(10) -0.0278(8) -0.0256(8) 0.0111(9)
O13 0.0949(13) 0.0953(14) 0.0369(9) -0.0076(9) -0.0093(9) -0.0322(10)
O14 0.0956(13) 0.1000(14) 0.0539(11) -0.0169(9) -0.0108(9) -0.0398(11)
O15 0.112(3) 0.100(3) 0.0389(18) -0.0103(17) -0.0103(17) -0.058(2)
O1W 0.1219(15) 0.0671(11) 0.0408(9) -0.0098(8) -0.0072(9) -0.0271(11)
O2W 0.0840(12) 0.0841(13) 0.0684(12) -0.0313(9) -0.0118(9) -0.0186(10)
O3W 0.0982(13) 0.0959(14) 0.0843(14) -0.0319(11) -0.0370(11) -0.0115(11)
O4W 0.1309(17) 0.0624(11) 0.0794(13) -0.0308(10) -0.0637(12) 0.0171(11)
N1 0.0610(10) 0.0555(11) 0.0323(9) -0.0119(8) -0.0060(7) -0.0099(8)
N2 0.0543(9) 0.0540(10) 0.0289(8) -0.0077(7) -0.0005(7) -0.0181(8)

loop_
_atom_type_symbol
_atom_type_description
_atom_type_scat_dispersion_real
_atom_type_scat_dispersion_imag
_atom_type_scat_source
C C 0.0033 0.0016 'International Tables Vol C Tables 4.2.6.8 and 6.1.1.4'
H H 0.0000 0.0000 'International Tables Vol C Tables 4.2.6.8 and 6.1.1.4'
N N 0.0061 0.0033 'International Tables Vol C Tables 4.2.6.8 and 6.1.1.4'
O O 0.0106 0.0060 'International Tables Vol C Tables 4.2.6.8 and 6.1.1.4'

loop_
_geom_angle_atom_site_label_1
_geom_angle_atom_site_label_2
_geom_angle_atom_site_label_3
_geom_angle
_geom_angle_site_symmetry_1
_geom_angle_site_symmetry_3
_geom_angle_publ_flag
C20 O1 H1 109.5 . . ?
C1 N1 C2 120.70(18) . . ?
C1 N1 H1A 123.0(14) . . ?
C2 N1 H1A 116.3(14) . . ?
C11 N2 C12 119.91(16) . . ?
C11 N2 C13 119.96(18) . . ?
C12 N2 C13 120.11(17) . . ?
N1 C1 H1B 119.4 . . ?
N1 C1 C3 121.18(19) . . ?
C3 C1 H1B 119.4 . . ?
N1 C2 H2 119.7 . . ?
N1 C2 C4 120.68(19) . . ?
C4 C2 H2 119.7 . . ?
C1 C3 H3 120.0 . . ?
C1 C3 C5 120.0(2) . . ?
C5 C3 H3 120.0 . . ?
C2 C4 H4 119.8 . . ?
C2 C4 C5 120.43(18) . . ?
C5 C4 H4 119.8 . . ?
C3 C5 C6 119.77(18) . . ?
C4 C5 C3 116.97(18) . . ?
C4 C5 C6 123.25(17) . . ?
C5 C6 H6 116.8 . . ?
C7 C6 C5 126.50(18) . . ?
C7 C6 H6 116.8 . . ?
C6 C7 H7 117.2 . . ?
C6 C7 C8 125.63(18) . . ?
C8 C7 H7 117.2 . . ?
C9 C8 C7 123.07(17) . . ?
C9 C8 C10 116.53(17) . . ?
C10 C8 C7 120.40(17) . . ?
C8 C9 H9 119.5 . . ?
C11 C9 C8 120.97(18) . . ?
C11 C9 H9 119.5 . . ?
C8 C10 H10 119.7 . . ?
C12 C10 C8 120.66(19) . . ?
C12 C10 H10 119.7 . . ?
N2 C11 C9 120.75(18) . . ?
N2 C11 H11 119.6 . . ?
C9 C11 H11 119.6 . . ?
N2 C12 C10 121.17(18) . . ?
N2 C12 H12 119.4 . . ?
C10 C12 H12 119.4 . . ?
N2 C13 H13A 108.7 . . ?
N2 C13 H13B 108.7 . . ?
N2 C13 C14 114.41(17) . . ?
H13A C13 H13B 107.6 . . ?
C14 C13 H13A 108.7 . . ?
C14 C13 H13B 108.7 . . ?
C15 C14 C13 124.22(17) . . ?
C15 C14 C16 118.71(19) . . ?
C16 C14 C13 116.97(18) . . ?
C14 C15 H15 119.6 . . ?
C14 C15 C17 120.89(18) . . ?
C17 C15 H15 119.6 . . ?
C14 C16 H16 119.6 . . ?
C18 C16 C14 120.8(2) . . ?
C18 C16 H16 119.6 . . ?
C15 C17 H17 120.0 . . ?
C19 C17 C15 120.05(19) . . ?
C19 C17 H17 120.0 . . ?
C16 C18 H18 119.7 . . ?
C16 C18 C19 120.69(18) . . ?
C19 C18 H18 119.7 . . ?
C17 C19 C20 122.09(18) . . ?
C18 C19 C17 118.89(18) . . ?
C18 C19 C20 119.02(17) . . ?
O1 C20 C19 114.65(17) . . ?
O2 C20 O1 121.32(19) . . ?
O2 C20 C19 124.03(19) . . ?
H1WA O1W H1WB 104.7 . . ?
H2WA O2W H2WB 104.4 . . ?
C21 O3 H3A 109.5 . . ?
C25 O5 H5 109.5 . . ?
O3 C21 C22 114.11(16) . . ?
O4 C21 O3 123.15(19) . . ?
O4 C21 C22 122.73(18) . . ?
C23 C22 C21 118.48(16) . . ?
C23 C22 C24 120.46(17) . . ?
C24 C22 C21 121.06(17) . . ?
C22 C23 H23 119.9 . . ?
C22 C23 C25 120.16(16) . . ?
C25 C23 H23 119.9 . . ?
C22 C24 H24 120.4 . . ?
C26 C24 C22 119.19(17) . . ?
C26 C24 H24 120.4 . . ?
O5 C25 C23 118.50(16) . . ?
O5 C25 C27 121.59(16) . . ?
C23 C25 C27 119.91(16) . . ?
C24 C26 H26 119.2 . . ?
C24 C26 C27 121.53(17) . . ?
C27 C26 H26 119.2 . . ?
C25 C27 C28 120.52(16) . . ?
C26 C27 C25 118.72(16) . . ?
C26 C27 C28 120.75(16) . . ?
O6 C28 O7 124.67(18) . . ?
O6 C28 C27 117.95(17) . . ?
O7 C28 C27 117.38(17) . . ?
H3WA O3W H3WB 104.3 . . ?
H4WA O4W H4WB 109.5 . . ?
C32 O10 H10A 109.5 . . ?
C36 O11 H11A 109.5 . . ?
O8 C29 O9 123.25(18) . . ?
O8 C29 C30 117.96(18) . . ?
O9 C29 C30 118.79(17) . . ?
C31 C30 C29 121.40(17) . . ?
C31 C30 C32 118.32(17) . . ?
C32 C30 C29 120.26(16) . . ?
C30 C31 H31 119.3 . . ?
C33 C31 C30 121.36(17) . . ?
C33 C31 H31 119.3 . . ?
O10 C32 C30 121.59(17) . . ?
O10 C32 C34 118.03(16) . . ?
C34 C32 C30 120.38(16) . . ?
C31 C33 H33 120.1 . . ?
C31 C33 C35 119.70(17) . . ?
C35 C33 H33 120.1 . . ?
C32 C34 H34 119.8 . . ?
C35 C34 C32 120.31(17) . . ?
C35 C34 H34 119.8 . . ?
C33 C35 C36 119.23(16) . . ?
C34 C35 C33 119.91(17) . . ?
C34 C35 C36 120.85(17) . . ?
O11 C36 C35 113.36(17) . . ?
O12 C36 O11 123.54(18) . . ?
O12 C36 C35 123.11(18) . . ?
C37 O13 H13 100(3) . . ?
C39 O15 H15A 109.5 . . ?
O13 C37 C38 114.2(2) . . ?
O14 C37 O13 123.5(2) . . ?
O14 C37 C38 122.3(2) . . ?
C39 C38 C37 118.5(2) . . ?
C40 C38 C37 121.77(19) . . ?
C40 C38 C39 119.74(19) . . ?
O15 C39 C38 126.7(2) . . ?
O15 C39 C40 113.7(2) . 2_787 ?
C40 C39 C38 119.6(2) 2_787 . ?
C38 C40 C39 120.7(2) . 2_787 ?
C38 C40 H40 119.7 . . ?
C39 C40 H40 119.7 2_787 . ?

loop_
_geom_bond_atom_site_label_1
_geom_bond_atom_site_label_2
_geom_bond_distance
_geom_bond_site_symmetry_2
_geom_bond_publ_flag
O1 H1 0.8200 . ?
O1 C20 1.302(2) . ?
O2 C20 1.202(2) . ?
N1 C1 1.316(3) . ?
N1 C2 1.322(3) . ?
N1 H1A 1.05(3) . ?
N2 C11 1.336(3) . ?
N2 C12 1.338(3) . ?
N2 C13 1.484(2) . ?
C1 H1B 0.9300 . ?
C1 C3 1.367(3) . ?
C2 H2 0.9300 . ?
C2 C4 1.369(3) . ?
C3 H3 0.9300 . ?
C3 C5 1.384(3) . ?
C4 H4 0.9300 . ?
C4 C5 1.377(3) . ?
C5 C6 1.465(3) . ?
C6 H6 0.9300 . ?
C6 C7 1.318(3) . ?
C7 H7 0.9300 . ?
C7 C8 1.460(3) . ?
C8 C9 1.385(3) . ?
C8 C10 1.387(3) . ?
C9 H9 0.9300 . ?
C9 C11 1.364(3) . ?
C10 H10 0.9300 . ?
C10 C12 1.360(3) . ?
C11 H11 0.9300 . ?
C12 H12 0.9300 . ?
C13 H13A 0.9700 . ?
C13 H13B 0.9700 . ?
C13 C14 1.504(3) . ?
C14 C15 1.373(3) . ?
C14 C16 1.375(3) . ?
C15 H15 0.9300 . ?
C15 C17 1.380(3) . ?
C16 H16 0.9300 . ?
C16 C18 1.372(3) . ?
C17 H17 0.9300 . ?
C17 C19 1.381(3) . ?
C18 H18 0.9300 . ?
C18 C19 1.374(3) . ?
C19 C20 1.482(3) . ?
O1W H1WA 0.8478 . ?
O1W H1WB 0.8492 . ?
O2W H2WA 0.8487 . ?
O2W H2WB 0.8503 . ?
O3 H3A 0.8200 . ?
O3 C21 1.299(2) . ?
O4 C21 1.200(2) . ?
O5 H5 0.8200 . ?
O5 C25 1.346(2) . ?
O6 C28 1.252(2) . ?
O7 C28 1.258(2) . ?
C21 C22 1.483(3) . ?
C22 C23 1.370(3) . ?
C22 C24 1.384(3) . ?
C23 H23 0.9300 . ?
C23 C25 1.390(3) . ?
C24 H24 0.9300 . ?
C24 C26 1.377(3) . ?
C25 C27 1.394(2) . ?
C26 H26 0.9300 . ?
C26 C27 1.379(3) . ?
C27 C28 1.495(2) . ?
O3W H3WA 0.8513 . ?
O3W H3WB 0.8505 . ?
O4W H4WA 0.8488 . ?
O4W H4WB 0.8502 . ?
O8 C29 1.247(2) . ?
O9 C29 1.260(2) . ?
O10 H10A 0.8200 . ?
O10 C32 1.345(2) . ?
O11 H11A 0.8200 . ?
O11 C36 1.307(2) . ?
O12 C36 1.204(2) . ?
C29 C30 1.498(3) . ?
C30 C31 1.382(3) . ?
C30 C32 1.390(3) . ?
C31 H31 0.9300 . ?
C31 C33 1.376(3) . ?
C32 C34 1.385(3) . ?
C33 H33 0.9300 . ?
C33 C35 1.381(3) . ?
C34 H34 0.9300 . ?
C34 C35 1.370(3) . ?
C35 C36 1.490(3) . ?
O13 C37 1.297(3) . ?
O13 H13 0.835(10) . ?
O14 C37 1.208(3) . ?
O15 H15A 0.8200 . ?
O15 C39 1.231(4) . ?
C37 C38 1.496(3) . ?
C38 C39 1.389(3) . ?
C38 C40 1.371(3) . ?
C39 C40 1.374(3) 2_787 ?
C40 H40 0.9300 . ?

loop_
_geom_torsion_atom_site_label_1
_geom_torsion_atom_site_label_2
_geom_torsion_atom_site_label_3
_geom_torsion_atom_site_label_4
_geom_torsion
_geom_torsion_site_symmetry_1
_geom_torsion_site_symmetry_2
_geom_torsion_site_symmetry_3
_geom_torsion_site_symmetry_4
_geom_torsion_publ_flag
N1 C1 C3 C5 -1.8(4) . . . . ?
N1 C2 C4 C5 -1.5(3) . . . . ?
N2 C13 C14 C15 -23.9(3) . . . . ?
N2 C13 C14 C16 159.8(2) . . . . ?
C1 N1 C2 C4 0.4(3) . . . . ?
C1 C3 C5 C4 0.8(3) . . . . ?
C1 C3 C5 C6 -179.1(2) . . . . ?
C2 N1 C1 C3 1.2(4) . . . . ?
C2 C4 C5 C3 0.8(3) . . . . ?
C2 C4 C5 C6 -179.3(2) . . . . ?
C3 C5 C6 C7 173.9(2) . . . . ?
C4 C5 C6 C7 -6.0(3) . . . . ?
C5 C6 C7 C8 -179.82(19) . . . . ?
C6 C7 C8 C9 11.0(3) . . . . ?
C6 C7 C8 C10 -169.0(2) . . . . ?
C7 C8 C9 C11 179.86(19) . . . . ?
C7 C8 C10 C12 179.5(2) . . . . ?
C8 C9 C11 N2 0.8(3) . . . . ?
C8 C10 C12 N2 0.6(3) . . . . ?
C9 C8 C10 C12 -0.6(3) . . . . ?
C10 C8 C9 C11 -0.1(3) . . . . ?
C11 N2 C12 C10 0.1(3) . . . . ?
C11 N2 C13 C14 111.5(2) . . . . ?
C12 N2 C11 C9 -0.8(3) . . . . ?
C12 N2 C13 C14 -70.1(3) . . . . ?
C13 N2 C11 C9 177.61(19) . . . . ?
C13 N2 C12 C10 -178.30(19) . . . . ?
C13 C14 C15 C17 -177.3(2) . . . . ?
C13 C14 C16 C18 177.7(2) . . . . ?
C14 C15 C17 C19 0.4(3) . . . . ?
C14 C16 C18 C19 -0.7(4) . . . . ?
C15 C14 C16 C18 1.2(3) . . . . ?
C15 C17 C19 C18 0.1(3) . . . . ?
C15 C17 C19 C20 -179.93(19) . . . . ?
C16 C14 C15 C17 -1.0(3) . . . . ?
C16 C18 C19 C17 0.1(3) . . . . ?
C16 C18 C19 C20 -179.9(2) . . . . ?
C17 C19 C20 O1 -7.5(3) . . . . ?
C17 C19 C20 O2 172.6(2) . . . . ?
C18 C19 C20 O1 172.5(2) . . . . ?
C18 C19 C20 O2 -7.4(3) . . . . ?
O3 C21 C22 C23 -175.5(2) . . . . ?
O3 C21 C22 C24 3.9(3) . . . . ?
O4 C21 C22 C23 5.9(3) . . . . ?
O4 C21 C22 C24 -174.7(2) . . . . ?
O5 C25 C27 C26 178.31(18) . . . . ?
O5 C25 C27 C28 -2.6(3) . . . . ?
C21 C22 C23 C25 -178.64(18) . . . . ?
C21 C22 C24 C26 179.50(18) . . . . ?
C22 C23 C25 O5 179.88(18) . . . . ?
C22 C23 C25 C27 -1.0(3) . . . . ?
C22 C24 C26 C27 -0.7(3) . . . . ?
C23 C22 C24 C26 -1.1(3) . . . . ?
C23 C25 C27 C26 -0.8(3) . . . . ?
C23 C25 C27 C28 178.34(17) . . . . ?
C24 C22 C23 C25 2.0(3) . . . . ?
C24 C26 C27 C25 1.6(3) . . . . ?
C24 C26 C27 C28 -177.47(18) . . . . ?
C25 C27 C28 O6 -177.50(17) . . . . ?
C25 C27 C28 O7 2.1(3) . . . . ?
C26 C27 C28 O6 1.6(3) . . . . ?
C26 C27 C28 O7 -178.79(18) . . . . ?
O8 C29 C30 C31 -176.0(2) . . . . ?
O8 C29 C30 C32 2.2(3) . . . . ?
O9 C29 C30 C31 3.7(3) . . . . ?
O9 C29 C30 C32 -178.04(18) . . . . ?
O10 C32 C34 C35 -179.41(19) . . . . ?
C29 C30 C31 C33 178.37(19) . . . . ?
C29 C30 C32 O10 1.8(3) . . . . ?
C29 C30 C32 C34 -178.99(18) . . . . ?
C30 C31 C33 C35 -0.2(3) . . . . ?
C30 C32 C34 C35 1.4(3) . . . . ?
C31 C30 C32 O10 -179.85(19) . . . . ?
C31 C30 C32 C34 -0.7(3) . . . . ?
C31 C33 C35 C34 0.9(3) . . . . ?
C31 C33 C35 C36 179.67(18) . . . . ?
C32 C30 C31 C33 0.1(3) . . . . ?
C32 C34 C35 C33 -1.5(3) . . . . ?
C32 C34 C35 C36 179.74(18) . . . . ?
C33 C35 C36 O11 176.71(18) . . . . ?
C33 C35 C36 O12 -3.0(3) . . . . ?
C34 C35 C36 O11 -4.5(3) . . . . ?
C34 C35 C36 O12 175.8(2) . . . . ?
O13 C37 C38 C39 -176.05(19) . . . . ?
O13 C37 C38 C40 3.7(3) . . . . ?
O14 C37 C38 C39 2.7(3) . . . . ?
O14 C37 C38 C40 -177.5(2) . . . . ?
C37 C38 C39 O15 1.3(4) . . . . ?
C37 C38 C39 C40 -179.70(19) . . . 2_787 ?
C37 C38 C40 C39 179.70(19) . . . 2_787 ?
C39 C38 C40 C39 -0.6(3) . . . 2_787 ?
C40 C38 C39 O15 -178.4(3) . . . . ?
C40 C38 C39 C40 0.5(3) . . . 2_787 ?
